data_7039547
loop_
_publ_author_name
'Kumar, Satyendra'
'Saleem, Fariha'
'Singh, Ajai K.'

_publ_section_title
;
 'Click' generated 1,2,3-triazole based organosulfur/selenium ligands and
 their Pd(ii) and Ru(ii) complexes: their synthesis, structure and
 catalytic applications.
;
_journal_issue 28
_journal_name_full 'Dalton transactions (Cambridge, England : 2003)'
_journal_page_first 11445
_journal_page_last 11458
_journal_paper_doi 10.1039/c6dt01406b
_journal_volume 45
_journal_year 2016
_chemical_formula_moiety 'C27 H31 Cl N3 Ru Se, F6 P'
_chemical_formula_sum 'C27 H31 Cl F6 N3 P Ru Se'
_chemical_formula_weight 758.00
_chemical_name_systematic
; 
 ? 
;
_space_group_IT_number 14
_symmetry_cell_setting monoclinic
_symmetry_space_group_name_Hall '-P 2yn'
_symmetry_space_group_name_H-M 'P 1 21/n 1'
_atom_sites_solution_hydrogens geom
_atom_sites_solution_primary direct
_atom_sites_solution_secondary difmap
_audit_creation_method SHELXL-97
_audit_update_record
;
2016-06-01 deposited with the CCDC.
2016-06-13 downloaded from the CCDC.
;
_cell_angle_alpha 90.00
_cell_angle_beta 100.3640(10)
_cell_angle_gamma 90.00
_cell_formula_units_Z 4
_cell_length_a 9.7255(7)
_cell_length_b 19.3313(13)
_cell_length_c 16.6941(11)
_cell_measurement_reflns_used 7065
_cell_measurement_temperature 298(2)
_cell_measurement_theta_max 23.80
_cell_measurement_theta_min 2.26
_cell_volume 3087.4(4)
_computing_cell_refinement 'Bruker SMART'
_computing_data_collection 'Bruker SMART'
_computing_data_reduction 'Bruker SAINT'
_computing_molecular_graphics 'Bruker SHELXTL'
_computing_publication_material 'Bruker SHELXTL'
_computing_structure_refinement 'SHELXL-97 (Sheldrick, 1997)'
_computing_structure_solution 'SHELXS-97 (Sheldrick, 1990)'
_diffrn_ambient_temperature 298(2)
_diffrn_measured_fraction_theta_full 98.9
_diffrn_measured_fraction_theta_max 98.9
_diffrn_measurement_device_type 'CCD area detector'
_diffrn_measurement_method 'phi and omega scans'
_diffrn_radiation_monochromator graphite
_diffrn_radiation_source 'fine-focus sealed tube'
_diffrn_radiation_type MoK\a
_diffrn_radiation_wavelength 0.71073
_diffrn_reflns_av_R_equivalents 0.0398
_diffrn_reflns_av_unetI/netI 0.0295
_diffrn_reflns_limit_h_max 11
_diffrn_reflns_limit_h_min -11
_diffrn_reflns_limit_k_max 22
_diffrn_reflns_limit_k_min -22
_diffrn_reflns_limit_l_max 19
_diffrn_reflns_limit_l_min -19
_diffrn_reflns_number 29274
_diffrn_reflns_theta_full 25.00
_diffrn_reflns_theta_max 25.00
_diffrn_reflns_theta_min 1.63
_exptl_absorpt_coefficient_mu 1.883
_exptl_absorpt_correction_T_max 0.647
_exptl_absorpt_correction_T_min 0.525
_exptl_absorpt_correction_type multi-scan
_exptl_absorpt_process_details '(SADABS; Sheldrick, 1996)'
_exptl_crystal_colour orange
_exptl_crystal_density_diffrn 1.631
_exptl_crystal_density_meas 1.631
_exptl_crystal_density_method 'not measured'
_exptl_crystal_description rod
_exptl_crystal_F_000 1512.0
_exptl_crystal_size_max 0.36
_exptl_crystal_size_mid 0.28
_exptl_crystal_size_min 0.25
_refine_diff_density_max 0.786
_refine_diff_density_min -0.432
_refine_diff_density_rms 0.085
_refine_ls_extinction_method none
_refine_ls_goodness_of_fit_ref 1.028
_refine_ls_hydrogen_treatment constr
_refine_ls_matrix_type full
_refine_ls_number_parameters 365
_refine_ls_number_reflns 5444
_refine_ls_number_restraints 0
_refine_ls_restrained_S_all 1.028
_refine_ls_R_factor_all 0.0546
_refine_ls_R_factor_gt 0.0448
_refine_ls_shift/su_max 0.001
_refine_ls_shift/su_mean 0.000
_refine_ls_structure_factor_coef Fsqd
_refine_ls_weighting_details 'calc w=1/[\s^2^(Fo^2^)+(0.0716P)^2^+2.7486P] where P=(Fo^2^+2Fc^2^)/3'
_refine_ls_weighting_scheme calc
_refine_ls_wR_factor_gt 0.1155
_refine_ls_wR_factor_ref 0.1215
_reflns_number_gt 4559
_reflns_number_total 5444
_reflns_threshold_expression >2sigma(I)
_cod_data_source_file c6dt01406b2.cif
_cod_data_source_block complex4
_cod_depositor_comments
;
The following automatic conversions were performed:

'_symmetry_cell_setting' value 'Monoclinic' changed to 'monoclinic'
according to
/usr/data/users/saulius/crontab/automatic-downloads/rss-feeds/RSC/lib/dictionaries/cif_core.dic
dictionary named 'cif_core.dic' version 2.4.2 from 2011-04-26.

Automatic conversion script
Id: cif_fix_values 4268 2015-11-12 08:31:59Z antanas 

 Adding full bibliography for 7039544--7039547.cif.
;
_cod_original_sg_symbol_H-M 'P 21/n'
_cod_database_code 7039547

loop_
_symmetry_equiv_pos_as_xyz
'x, y, z'
'-x+1/2, y+1/2, -z+1/2'
'-x, -y, -z'
'x-1/2, -y-1/2, z-1/2'

loop_
_atom_site_label
_atom_site_type_symbol
_atom_site_fract_x
_atom_site_fract_y
_atom_site_fract_z
_atom_site_U_iso_or_equiv
_atom_site_adp_type
_atom_site_occupancy
_atom_site_symmetry_multiplicity
_atom_site_calc_flag
_atom_site_refinement_flags
Ru1 Ru 0.52538(3) 0.125912(18) 0.82764(2) 0.04386(14) Uani 1 1 d .
Se1 Se 0.63106(5) 0.07708(2) 0.96158(2) 0.04913(15) Uani 1 1 d .
Cl1 Cl 0.33915(13) 0.05154(8) 0.85072(9) 0.0769(4) Uani 1 1 d .
C16 C 0.7042(5) -0.0715(2) 0.6385(3) 0.0480(10) Uani 1 1 d .
C18 C 0.6345(7) -0.1353(3) 0.5182(3) 0.0728(15) Uani 1 1 d .
H18 H 0.5665 -0.1583 0.4815 0.087 Uiso 1 1 calc R
N3 N 0.6096(4) 0.03617(17) 0.78743(19) 0.0416(8) Uani 1 1 d .
N2 N 0.6214(4) 0.02363(17) 0.7115(2) 0.0440(8) Uani 1 1 d .
N1 N 0.6730(4) -0.04048(17) 0.7119(2) 0.0464(8) Uani 1 1 d .
C13 C 0.6519(6) -0.0178(2) 0.9248(3) 0.0560(12) Uani 1 1 d .
H13A H 0.7381 -0.0374 0.9543 0.067 Uiso 1 1 calc R
H13B H 0.5748 -0.0458 0.9360 0.067 Uiso 1 1 calc R
C14 C 0.6542(4) -0.0190(2) 0.8356(2) 0.0445(10) Uani 1 1 d .
C15 C 0.6952(5) -0.0684(2) 0.7875(3) 0.0496(10) Uani 1 1 d .
H15 H 0.7307 -0.1120 0.8030 0.059 Uiso 1 1 calc R
C17 C 0.5970(5) -0.1045(2) 0.5868(3) 0.0532(11) Uani 1 1 d .
C10 C 0.4231(10) 0.1867(3) 0.7237(4) 0.102(3) Uani 1 1 d .
H10 H 0.3569 0.1650 0.6797 0.122 Uiso 1 1 calc R
C19 C 0.7690(7) -0.1325(3) 0.5033(3) 0.0780(17) Uani 1 1 d .
H19 H 0.7907 -0.1536 0.4571 0.094 Uiso 1 1 calc R
C20 C 0.8699(6) -0.0992(3) 0.5557(3) 0.0704(15) Uani 1 1 d .
H20 H 0.9600 -0.0973 0.5444 0.084 Uiso 1 1 calc R
C8 C 0.4769(11) 0.2298(3) 0.8611(4) 0.098(3) Uani 1 1 d .
H8 H 0.4484 0.2389 0.9135 0.118 Uiso 1 1 calc R
C21 C 0.8421(5) -0.0675(2) 0.6263(3) 0.0568(12) Uani 1 1 d .
C22 C 0.9567(6) -0.0311(3) 0.6843(4) 0.0726(15) Uani 1 1 d .
H22 H 0.9152 -0.0118 0.7288 0.087 Uiso 1 1 calc R
C27 C 0.3569(8) -0.0598(5) 0.5441(6) 0.149(4) Uani 1 1 d .
H27A H 0.3478 -0.0781 0.4899 0.223 Uiso 1 1 calc R
H27B H 0.3979 -0.0146 0.5460 0.223 Uiso 1 1 calc R
H27C H 0.2663 -0.0569 0.5590 0.223 Uiso 1 1 calc R
C25 C 0.4474(6) -0.1060(3) 0.6016(3) 0.0683(14) Uani 1 1 d .
H25 H 0.4483 -0.0881 0.6566 0.082 Uiso 1 1 calc R
C26 C 0.3868(9) -0.1782(4) 0.5983(5) 0.118(3) Uani 1 1 d .
H26A H 0.2987 -0.1771 0.6165 0.177 Uiso 1 1 calc R
H26B H 0.4500 -0.2082 0.6330 0.177 Uiso 1 1 calc R
H26C H 0.3733 -0.1950 0.5434 0.177 Uiso 1 1 calc R
C12 C 0.6585(9) 0.2040(4) 0.7876(8) 0.112(3) Uani 1 1 d .
H12 H 0.7574 0.1936 0.7884 0.134 Uiso 1 1 calc R
C11 C 0.5631(14) 0.1845(4) 0.7238(5) 0.110(3) Uani 1 1 d .
H11 H 0.5954 0.1595 0.6796 0.132 Uiso 1 1 calc R
C24 C 1.0203(10) 0.0282(4) 0.6437(6) 0.140(4) Uani 1 1 d .
H24A H 1.0587 0.0108 0.5986 0.210 Uiso 1 1 calc R
H24B H 1.0931 0.0494 0.6824 0.210 Uiso 1 1 calc R
H24C H 0.9493 0.0618 0.6246 0.210 Uiso 1 1 calc R
C7 C 0.6181(10) 0.2262(3) 0.8556(6) 0.107(3) Uani 1 1 d .
H7 H 0.6884 0.2319 0.9051 0.129 Uiso 1 1 calc R
C23 C 1.0711(9) -0.0814(4) 0.7214(5) 0.119(3) Uani 1 1 d .
H23A H 1.0307 -0.1186 0.7474 0.179 Uiso 1 1 calc R
H23B H 1.1387 -0.0577 0.7609 0.179 Uiso 1 1 calc R
H23C H 1.1161 -0.0997 0.6792 0.179 Uiso 1 1 calc R
C9 C 0.3790(7) 0.2101(4) 0.7940(6) 0.099(2) Uani 1 1 d .
H9 H 0.2810 0.2042 0.7996 0.119 Uiso 1 1 calc R
P1 P 0.51937(17) 0.75848(9) 0.86582(10) 0.0778(5) Uani 1 1 d .
C6 C 0.8243(5) 0.1060(3) 0.9798(3) 0.0584(12) Uani 1 1 d .
C1 C 0.9084(6) 0.0954(4) 0.9241(4) 0.0887(19) Uani 1 1 d .
H1 H 0.8749 0.0718 0.8760 0.106 Uiso 1 1 calc R
F1 F 0.5633(6) 0.8178(3) 0.9264(4) 0.177(3) Uani 1 1 d .
F2 F 0.6552(7) 0.7692(4) 0.8380(5) 0.224(4) Uani 1 1 d .
C5 C 0.8720(7) 0.1419(3) 1.0500(4) 0.0845(18) Uani 1 1 d .
H5 H 0.8146 0.1496 1.0880 0.101 Uiso 1 1 calc R
C2 C 1.0448(7) 0.1202(4) 0.9395(6) 0.106(2) Uani 1 1 d .
H2 H 1.1034 0.1126 0.9021 0.127 Uiso 1 1 calc R
F3 F 0.5758(8) 0.7057(3) 0.9307(4) 0.204(3) Uani 1 1 d .
C4 C 1.0093(9) 0.1669(4) 1.0630(6) 0.113(3) Uani 1 1 d .
H4 H 1.0436 0.1919 1.1099 0.136 Uiso 1 1 calc R
F4 F 0.4463(9) 0.8153(4) 0.8083(5) 0.222(3) Uani 1 1 d .
F5 F 0.4762(9) 0.7024(4) 0.8030(5) 0.245(4) Uani 1 1 d .
C3 C 1.0915(8) 0.1547(4) 1.0080(7) 0.113(3) Uani 1 1 d .
H3 H 1.1831 0.1708 1.0180 0.136 Uiso 1 1 calc R
F6 F 0.3773(6) 0.7541(4) 0.8934(6) 0.249(5) Uani 1 1 d .

loop_
_atom_site_aniso_label
_atom_site_aniso_U_11
_atom_site_aniso_U_22
_atom_site_aniso_U_33
_atom_site_aniso_U_23
_atom_site_aniso_U_13
_atom_site_aniso_U_12
Ru1 0.0446(2) 0.0455(2) 0.0420(2) -0.00576(14) 0.00932(15) 0.00687(15)
Se1 0.0528(3) 0.0601(3) 0.0376(2) -0.00368(19) 0.01641(19) 0.0037(2)
Cl1 0.0467(7) 0.0944(10) 0.0919(10) -0.0102(8) 0.0190(6) -0.0116(6)
C16 0.065(3) 0.041(2) 0.041(2) -0.0064(18) 0.019(2) 0.005(2)
C18 0.092(4) 0.068(3) 0.055(3) -0.019(3) 0.005(3) 0.018(3)
N3 0.050(2) 0.0399(18) 0.0373(18) -0.0056(15) 0.0128(15) 0.0025(15)
N2 0.056(2) 0.0382(19) 0.0405(19) -0.0010(15) 0.0153(16) 0.0039(16)
N1 0.058(2) 0.0393(19) 0.046(2) -0.0056(16) 0.0198(16) 0.0015(16)
C13 0.077(3) 0.047(3) 0.049(3) 0.002(2) 0.024(2) 0.003(2)
C14 0.052(2) 0.041(2) 0.043(2) 0.0016(18) 0.0169(19) 0.0000(19)
C15 0.066(3) 0.038(2) 0.049(3) 0.0027(19) 0.019(2) 0.004(2)
C17 0.066(3) 0.044(2) 0.051(3) -0.003(2) 0.014(2) 0.006(2)
C10 0.144(7) 0.072(4) 0.070(4) 0.006(3) -0.033(5) 0.020(4)
C19 0.103(5) 0.087(4) 0.046(3) -0.010(3) 0.017(3) 0.038(3)
C20 0.075(4) 0.083(4) 0.059(3) 0.000(3) 0.030(3) 0.022(3)
C8 0.178(8) 0.054(3) 0.073(4) -0.004(3) 0.049(5) 0.033(4)
C21 0.066(3) 0.052(3) 0.055(3) -0.001(2) 0.019(2) 0.005(2)
C22 0.067(3) 0.076(4) 0.080(4) -0.007(3) 0.027(3) -0.007(3)
C27 0.080(5) 0.159(8) 0.219(11) 0.094(8) 0.058(6) 0.041(5)
C25 0.072(3) 0.069(3) 0.065(3) -0.009(3) 0.014(3) -0.009(3)
C26 0.133(7) 0.089(5) 0.136(7) -0.002(5) 0.034(5) -0.033(5)
C12 0.098(6) 0.071(5) 0.178(10) 0.051(6) 0.058(7) 0.015(4)
C11 0.199(10) 0.060(4) 0.090(5) 0.029(4) 0.079(6) 0.044(6)
C24 0.167(9) 0.095(6) 0.148(8) 0.026(5) 0.002(7) -0.051(6)
C7 0.126(7) 0.045(3) 0.126(7) 0.006(4) -0.042(5) -0.015(4)
C23 0.109(6) 0.108(6) 0.122(6) 0.012(5) -0.031(5) -0.019(5)
C9 0.081(4) 0.076(4) 0.140(7) 0.019(5) 0.019(5) 0.039(4)
P1 0.0740(10) 0.0743(10) 0.0821(10) 0.0070(8) 0.0062(8) -0.0313(8)
C6 0.050(3) 0.061(3) 0.060(3) -0.001(2) -0.003(2) 0.005(2)
C1 0.051(3) 0.123(5) 0.094(4) -0.019(4) 0.017(3) -0.006(3)
F1 0.147(5) 0.158(5) 0.221(6) -0.108(5) 0.021(4) -0.015(4)
F2 0.198(6) 0.194(6) 0.337(10) -0.103(7) 0.199(7) -0.061(5)
C5 0.085(4) 0.081(4) 0.078(4) -0.013(3) -0.013(3) 0.004(3)
C2 0.059(4) 0.111(6) 0.148(7) 0.005(5) 0.020(4) 0.001(4)
F3 0.239(7) 0.150(5) 0.188(6) 0.057(5) -0.053(5) 0.029(5)
C4 0.103(6) 0.084(5) 0.127(7) -0.011(5) -0.048(5) -0.006(4)
F4 0.250(8) 0.182(6) 0.211(7) 0.088(6) -0.023(6) 0.031(6)
F5 0.272(9) 0.149(5) 0.257(8) -0.085(6) -0.100(7) -0.028(5)
C3 0.062(4) 0.090(5) 0.168(9) 0.013(6) -0.029(5) -0.003(4)
F6 0.118(5) 0.231(8) 0.418(13) 0.112(9) 0.099(6) -0.023(5)

loop_
_atom_type_symbol
_atom_type_description
_atom_type_scat_dispersion_real
_atom_type_scat_dispersion_imag
_atom_type_scat_source
C C 0.0033 0.0016 'International Tables Vol C Tables 4.2.6.8 and 6.1.1.4'
H H 0.0000 0.0000 'International Tables Vol C Tables 4.2.6.8 and 6.1.1.4'
N N 0.0061 0.0033 'International Tables Vol C Tables 4.2.6.8 and 6.1.1.4'
F F 0.0171 0.0103 'International Tables Vol C Tables 4.2.6.8 and 6.1.1.4'
P P 0.1023 0.0942 'International Tables Vol C Tables 4.2.6.8 and 6.1.1.4'
Cl Cl 0.1484 0.1585 'International Tables Vol C Tables 4.2.6.8 and 6.1.1.4'
Se Se -0.0929 2.2259 'International Tables Vol C Tables 4.2.6.8 and 6.1.1.4'
Ru Ru -1.2594 0.8363 'International Tables Vol C Tables 4.2.6.8 and 6.1.1.4'

loop_
_geom_angle_atom_site_label_1
_geom_angle_atom_site_label_2
_geom_angle_atom_site_label_3
_geom_angle
N3 Ru1 C7 130.3(3)
N3 Ru1 C11 92.6(2)
C7 Ru1 C11 64.9(3)
N3 Ru1 C8 167.4(3)
C7 Ru1 C8 37.7(3)
C11 Ru1 C8 78.2(2)
N3 Ru1 C9 145.1(3)
C7 Ru1 C9 67.1(3)
C11 Ru1 C9 66.2(3)
C8 Ru1 C9 37.4(3)
N3 Ru1 C12 100.9(3)
C7 Ru1 C12 36.0(3)
C11 Ru1 C12 35.9(3)
C8 Ru1 C12 66.6(3)
C9 Ru1 C12 78.4(3)
N3 Ru1 C10 110.0(2)
C7 Ru1 C10 78.5(3)
C11 Ru1 C10 36.6(3)
C8 Ru1 C10 67.4(3)
C9 Ru1 C10 37.4(3)
C12 Ru1 C10 66.0(3)
N3 Ru1 Cl1 84.53(10)
C7 Ru1 Cl1 143.5(3)
C11 Ru1 Cl1 133.4(4)
C8 Ru1 Cl1 108.0(3)
C9 Ru1 Cl1 90.7(2)
C12 Ru1 Cl1 167.5(3)
C10 Ru1 Cl1 101.6(3)
N3 Ru1 Se1 81.36(9)
C7 Ru1 Se1 93.3(2)
C11 Ru1 Se1 145.5(4)
C8 Ru1 Se1 101.3(2)
C9 Ru1 Se1 131.8(2)
C12 Ru1 Se1 111.7(3)
C10 Ru1 Se1 168.6(2)
Cl1 Ru1 Se1 80.15(4)
C6 Se1 C13 99.7(2)
C6 Se1 Ru1 105.43(15)
C13 Se1 Ru1 97.10(14)
C17 C16 C21 124.8(4)
C17 C16 N1 118.0(4)
C21 C16 N1 117.1(4)
C19 C18 C17 122.0(5)
C19 C18 H18 119.0
C17 C18 H18 119.0
N2 N3 C14 110.6(3)
N2 N3 Ru1 124.9(3)
C14 N3 Ru1 124.5(3)
N3 N2 N1 105.2(3)
N2 N1 C15 111.8(3)
N2 N1 C16 121.1(3)
C15 N1 C16 127.0(4)
C14 C13 Se1 110.4(3)
C14 C13 H13A 109.6
Se1 C13 H13A 109.6
C14 C13 H13B 109.6
Se1 C13 H13B 109.6
H13A C13 H13B 108.1
C15 C14 N3 107.5(4)
C15 C14 C13 131.3(4)
N3 C14 C13 121.2(4)
N1 C15 C14 104.8(4)
N1 C15 H15 127.6
C14 C15 H15 127.6
C16 C17 C18 115.4(5)
C16 C17 C25 122.9(4)
C18 C17 C25 121.6(5)
C11 C10 C9 117.9(7)
C11 C10 Ru1 70.7(4)
C9 C10 Ru1 70.8(4)
C11 C10 H10 120.6
C9 C10 H10 120.6
Ru1 C10 H10 120.6
C20 C19 C18 120.2(5)
C20 C19 H19 119.9
C18 C19 H19 119.9
C19 C20 C21 121.7(5)
C19 C20 H20 119.1
C21 C20 H20 119.1
C9 C8 C7 118.3(6)
C9 C8 Ru1 71.7(3)
C7 C8 Ru1 70.9(3)
C9 C8 H8 120.5
C7 C8 H8 120.5
Ru1 C8 H8 120.5
C16 C21 C20 115.9(5)
C16 C21 C22 123.3(4)
C20 C21 C22 120.8(5)
C21 C22 C24 112.2(5)
C21 C22 C23 111.3(5)
C24 C22 C23 109.6(6)
C21 C22 H22 107.8
C24 C22 H22 107.8
C23 C22 H22 107.8
C25 C27 H27A 109.5
C25 C27 H27B 109.5
H27A C27 H27B 109.5
C25 C27 H27C 109.5
H27A C27 H27C 109.5
H27B C27 H27C 109.5
C27 C25 C26 110.5(6)
C27 C25 C17 111.0(5)
C26 C25 C17 112.9(5)
C27 C25 H25 107.4
C26 C25 H25 107.4
C17 C25 H25 107.4
C25 C26 H26A 109.5
C25 C26 H26B 109.5
H26A C26 H26B 109.5
C25 C26 H26C 109.5
H26A C26 H26C 109.5
H26B C26 H26C 109.5
C11 C12 C7 120.0(8)
C11 C12 Ru1 71.5(5)
C7 C12 Ru1 71.3(4)
C11 C12 H12 119.5
C7 C12 H12 119.5
Ru1 C12 H12 119.5
C12 C11 C10 122.9(7)
C12 C11 Ru1 72.6(4)
C10 C11 Ru1 72.7(4)
C12 C11 H11 118.0
C10 C11 H11 118.0
Ru1 C11 H11 118.0
C22 C24 H24A 109.5
C22 C24 H24B 109.5
H24A C24 H24B 109.5
C22 C24 H24C 109.5
H24A C24 H24C 109.5
H24B C24 H24C 109.5
C12 C7 C8 121.0(7)
C12 C7 Ru1 72.7(4)
C8 C7 Ru1 71.4(4)
C12 C7 H7 119.0
C8 C7 H7 119.0
Ru1 C7 H7 119.0
C22 C23 H23A 109.5
C22 C23 H23B 109.5
H23A C23 H23B 109.5
C22 C23 H23C 109.5
H23A C23 H23C 109.5
H23B C23 H23C 109.5
C8 C9 C10 119.9(7)
C8 C9 Ru1 71.0(3)
C10 C9 Ru1 71.8(3)
C8 C9 H9 119.6
C10 C9 H9 119.6
Ru1 C9 H9 119.6
F2 P1 F5 92.0(5)
F2 P1 F3 95.1(5)
F5 P1 F3 91.8(4)
F2 P1 F6 175.1(4)
F5 P1 F6 90.9(5)
F3 P1 F6 88.8(4)
F2 P1 F1 86.8(3)
F5 P1 F1 177.4(5)
F3 P1 F1 90.6(4)
F6 P1 F1 90.1(5)
F2 P1 F4 92.4(5)
F5 P1 F4 92.3(5)
F3 P1 F4 171.3(5)
F6 P1 F4 83.5(4)
F1 P1 F4 85.4(4)
C1 C6 C5 120.5(5)
C1 C6 Se1 122.5(4)
C5 C6 Se1 116.9(4)
C6 C1 C2 119.5(7)
C6 C1 H1 120.2
C2 C1 H1 120.2
C6 C5 C4 118.4(7)
C6 C5 H5 120.8
C4 C5 H5 120.8
C3 C2 C1 119.9(8)
C3 C2 H2 120.0
C1 C2 H2 120.0
C3 C4 C5 120.1(7)
C3 C4 H4 119.9
C5 C4 H4 119.9
C2 C3 C4 121.5(7)
C2 C3 H3 119.3
C4 C3 H3 119.3

loop_
_geom_bond_atom_site_label_1
_geom_bond_atom_site_label_2
_geom_bond_distance
Ru1 N3 2.081(3)
Ru1 C7 2.154(6)
Ru1 C11 2.157(6)
Ru1 C8 2.159(6)
Ru1 C9 2.168(6)
Ru1 C12 2.171(7)
Ru1 C10 2.181(6)
Ru1 Cl1 2.3973(14)
Ru1 Se1 2.4741(6)
Se1 C6 1.931(5)
Se1 C13 1.957(4)
C16 C17 1.384(7)
C16 C21 1.394(7)
C16 N1 1.445(5)
C18 C19 1.376(8)
C18 C17 1.396(7)
C18 H18 0.9300
N3 N2 1.316(4)
N3 C14 1.358(5)
N2 N1 1.337(5)
N1 C15 1.354(6)
C13 C14 1.493(6)
C13 H13A 0.9700
C13 H13B 0.9700
C14 C15 1.354(6)
C15 H15 0.9300
C17 C25 1.519(7)
C10 C11 1.362(12)
C10 C9 1.396(11)
C10 H10 0.9800
C19 C20 1.355(8)
C19 H19 0.9300
C20 C21 1.396(7)
C20 H20 0.9300
C8 C9 1.387(10)
C8 C7 1.394(12)
C8 H8 0.9800
C21 C22 1.512(7)
C22 C24 1.519(9)
C22 C23 1.523(9)
C22 H22 0.9800
C27 C25 1.480(9)
C27 H27A 0.9600
C27 H27B 0.9600
C27 H27C 0.9600
C25 C26 1.512(8)
C25 H25 0.9800
C26 H26A 0.9600
C26 H26B 0.9600
C26 H26C 0.9600
C12 C11 1.335(13)
C12 C7 1.337(12)
C12 H12 0.9800
C11 H11 0.9800
C24 H24A 0.9600
C24 H24B 0.9600
C24 H24C 0.9600
C7 H7 0.9800
C23 H23A 0.9600
C23 H23B 0.9600
C23 H23C 0.9600
C9 H9 0.9800
P1 F2 1.491(5)
P1 F5 1.514(6)
P1 F3 1.516(6)
P1 F6 1.535(6)
P1 F1 1.539(5)
P1 F4 1.546(6)
C6 C1 1.360(8)
C6 C5 1.369(8)
C1 C2 1.390(9)
C1 H1 0.9300
C5 C4 1.399(10)
C5 H5 0.9300
C2 C3 1.331(12)
C2 H2 0.9300
C4 C3 1.342(12)
C4 H4 0.9300
C3 H3 0.9300

loop_
_geom_torsion_atom_site_label_1
_geom_torsion_atom_site_label_2
_geom_torsion_atom_site_label_3
_geom_torsion_atom_site_label_4
_geom_torsion
N3 Ru1 Se1 C6 84.20(18)
C7 Ru1 Se1 C6 -46.1(4)
C11 Ru1 Se1 C6 2.3(4)
C8 Ru1 Se1 C6 -83.3(3)
C9 Ru1 Se1 C6 -107.9(3)
C12 Ru1 Se1 C6 -14.2(3)
C10 Ru1 Se1 C6 -90.0(14)
Cl1 Ru1 Se1 C6 170.10(16)
N3 Ru1 Se1 C13 -17.92(18)
C7 Ru1 Se1 C13 -148.2(4)
C11 Ru1 Se1 C13 -99.8(4)
C8 Ru1 Se1 C13 174.6(3)
C9 Ru1 Se1 C13 150.0(3)
C12 Ru1 Se1 C13 -116.3(3)
C10 Ru1 Se1 C13 167.8(14)
Cl1 Ru1 Se1 C13 67.98(16)
C7 Ru1 N3 N2 -80.7(4)
C11 Ru1 N3 N2 -21.9(5)
C8 Ru1 N3 N2 -64.6(12)
C9 Ru1 N3 N2 28.1(5)
C12 Ru1 N3 N2 -57.2(5)
C10 Ru1 N3 N2 11.0(4)
Cl1 Ru1 N3 N2 111.4(3)
Se1 Ru1 N3 N2 -167.8(3)
C7 Ru1 N3 C14 102.5(4)
C11 Ru1 N3 C14 161.2(5)
C8 Ru1 N3 C14 118.6(11)
C9 Ru1 N3 C14 -148.7(4)
C12 Ru1 N3 C14 126.0(5)
C10 Ru1 N3 C14 -165.8(4)
Cl1 Ru1 N3 C14 -65.4(3)
Se1 Ru1 N3 C14 15.4(3)
C14 N3 N2 N1 0.5(4)
Ru1 N3 N2 N1 -176.7(3)
N3 N2 N1 C15 -0.5(5)
N3 N2 N1 C16 -178.1(4)
C17 C16 N1 N2 -85.5(5)
C21 C16 N1 N2 96.2(5)
C17 C16 N1 C15 97.3(6)
C21 C16 N1 C15 -80.9(6)
C6 Se1 C13 C14 -84.7(4)
Ru1 Se1 C13 C14 22.4(3)
N2 N3 C14 C15 -0.3(5)
Ru1 N3 C14 C15 176.9(3)
N2 N3 C14 C13 179.9(4)
Ru1 N3 C14 C13 -2.9(6)
Se1 C13 C14 C15 164.1(4)
Se1 C13 C14 N3 -16.2(5)
N2 N1 C15 C14 0.4(5)
C16 N1 C15 C14 177.7(4)
N3 C14 C15 N1 0.0(5)
C13 C14 C15 N1 179.7(5)
C21 C16 C17 C18 -0.1(7)
N1 C16 C17 C18 -178.2(4)
C21 C16 C17 C25 -178.4(5)
N1 C16 C17 C25 3.5(7)
C19 C18 C17 C16 -0.2(8)
C19 C18 C17 C25 178.2(5)
N3 Ru1 C10 C11 -65.8(5)
C7 Ru1 C10 C11 63.2(5)
C8 Ru1 C10 C11 101.0(5)
C9 Ru1 C10 C11 130.3(7)
C12 Ru1 C10 C11 27.5(5)
Cl1 Ru1 C10 C11 -154.1(5)
Se1 Ru1 C10 C11 108.2(15)
N3 Ru1 C10 C9 163.9(4)
C7 Ru1 C10 C9 -67.1(5)
C11 Ru1 C10 C9 -130.3(7)
C8 Ru1 C10 C9 -29.3(5)
C12 Ru1 C10 C9 -102.7(6)
Cl1 Ru1 C10 C9 75.6(5)
Se1 Ru1 C10 C9 -22.1(17)
C17 C18 C19 C20 -0.2(9)
C18 C19 C20 C21 0.8(9)
N3 Ru1 C8 C9 109.8(12)
C7 Ru1 C8 C9 130.0(7)
C11 Ru1 C8 C9 66.0(5)
C12 Ru1 C8 C9 101.8(6)
C10 Ru1 C8 C9 29.3(5)
Cl1 Ru1 C8 C9 -66.0(5)
Se1 Ru1 C8 C9 -149.2(4)
N3 Ru1 C8 C7 -20.2(14)
C11 Ru1 C8 C7 -64.0(5)
C9 Ru1 C8 C7 -130.0(7)
C12 Ru1 C8 C7 -28.2(5)
C10 Ru1 C8 C7 -100.7(5)
Cl1 Ru1 C8 C7 163.9(4)
Se1 Ru1 C8 C7 80.7(5)
C17 C16 C21 C20 0.7(7)
N1 C16 C21 C20 178.8(4)
C17 C16 C21 C22 -179.8(5)
N1 C16 C21 C22 -1.7(7)
C19 C20 C21 C16 -1.0(8)
C19 C20 C21 C22 179.4(5)
C16 C21 C22 C24 -119.3(7)
C20 C21 C22 C24 60.1(8)
C16 C21 C22 C23 117.4(6)
C20 C21 C22 C23 -63.2(7)
C16 C17 C25 C27 106.7(7)
C18 C17 C25 C27 -71.5(8)
C16 C17 C25 C26 -128.5(6)
C18 C17 C25 C26 53.3(7)
N3 Ru1 C12 C11 79.2(5)
C7 Ru1 C12 C11 -132.0(7)
C8 Ru1 C12 C11 -102.6(5)
C9 Ru1 C12 C11 -65.3(5)
C10 Ru1 C12 C11 -28.0(5)
Cl1 Ru1 C12 C11 -35.6(19)
Se1 Ru1 C12 C11 164.1(4)
N3 Ru1 C12 C7 -148.8(5)
C11 Ru1 C12 C7 132.0(7)
C8 Ru1 C12 C7 29.4(5)
C9 Ru1 C12 C7 66.8(5)
C10 Ru1 C12 C7 104.0(5)
Cl1 Ru1 C12 C7 96.5(18)
Se1 Ru1 C12 C7 -63.8(5)
C7 C12 C11 C10 0.7(11)
Ru1 C12 C11 C10 55.0(6)
C7 C12 C11 Ru1 -54.3(6)
C9 C10 C11 C12 -0.3(10)
Ru1 C10 C11 C12 -54.9(6)
C9 C10 C11 Ru1 54.6(6)
N3 Ru1 C11 C12 -105.1(5)
C7 Ru1 C11 C12 28.8(5)
C8 Ru1 C11 C12 66.2(5)
C9 Ru1 C11 C12 103.5(6)
C10 Ru1 C11 C12 134.0(7)
Cl1 Ru1 C11 C12 170.0(4)
Se1 Ru1 C11 C12 -26.6(7)
N3 Ru1 C11 C10 120.9(5)
C7 Ru1 C11 C10 -105.1(5)
C8 Ru1 C11 C10 -67.8(5)
C9 Ru1 C11 C10 -30.4(4)
C12 Ru1 C11 C10 -134.0(7)
Cl1 Ru1 C11 C10 36.0(6)
Se1 Ru1 C11 C10 -160.6(4)
C11 C12 C7 C8 -0.3(11)
Ru1 C12 C7 C8 -54.7(6)
C11 C12 C7 Ru1 54.4(6)
C9 C8 C7 C12 -0.4(10)
Ru1 C8 C7 C12 55.3(6)
C9 C8 C7 Ru1 -55.6(5)
N3 Ru1 C7 C12 41.9(6)
C11 Ru1 C7 C12 -28.8(5)
C8 Ru1 C7 C12 -132.5(7)
C9 Ru1 C7 C12 -102.2(6)
C10 Ru1 C7 C12 -64.7(5)
Cl1 Ru1 C7 C12 -158.8(5)
Se1 Ru1 C7 C12 123.3(5)
N3 Ru1 C7 C8 174.3(4)
C11 Ru1 C7 C8 103.7(5)
C9 Ru1 C7 C8 30.3(4)
C12 Ru1 C7 C8 132.5(7)
C10 Ru1 C7 C8 67.7(5)
Cl1 Ru1 C7 C8 -26.3(6)
Se1 Ru1 C7 C8 -104.2(5)
C7 C8 C9 C10 0.7(10)
Ru1 C8 C9 C10 -54.6(6)
C7 C8 C9 Ru1 55.3(5)
C11 C10 C9 C8 -0.3(10)
Ru1 C10 C9 C8 54.2(6)
C11 C10 C9 Ru1 -54.5(6)
N3 Ru1 C9 C8 -159.0(4)
C7 Ru1 C9 C8 -30.6(5)
C11 Ru1 C9 C8 -102.1(5)
C12 Ru1 C9 C8 -66.5(5)
C10 Ru1 C9 C8 -131.9(7)
Cl1 Ru1 C9 C8 119.7(5)
Se1 Ru1 C9 C8 42.3(6)
N3 Ru1 C9 C10 -27.0(7)
C7 Ru1 C9 C10 101.4(6)
C11 Ru1 C9 C10 29.8(5)
C8 Ru1 C9 C10 131.9(7)
C12 Ru1 C9 C10 65.4(6)
Cl1 Ru1 C9 C10 -108.4(5)
Se1 Ru1 C9 C10 174.3(4)
C13 Se1 C6 C1 48.1(5)
Ru1 Se1 C6 C1 -52.1(5)
C13 Se1 C6 C5 -135.8(4)
Ru1 Se1 C6 C5 124.0(4)
C5 C6 C1 C2 1.3(10)
Se1 C6 C1 C2 177.3(5)
C1 C6 C5 C4 -0.5(9)
Se1 C6 C5 C4 -176.7(5)
C6 C1 C2 C3 -0.9(11)
C6 C5 C4 C3 -0.8(11)
C1 C2 C3 C4 -0.4(13)
C5 C4 C3 C2 1.2(13)
